data_2104853
loop_
_publ_author_name
'Budesinsky, Milos'
'Cisarova, Ivana'
'Podlaha, Jaroslav'
'Borremans, Frans'
'Martins, Jos\'e C.'
'Waroquier, Michel'
'Pauwels, Ewald'

_publ_section_title
;
 Structures of cyclic dipeptides: an X-ray and computational study of
 <i>cis</i>- and <i>trans</i>-<i>cyclo</i>(Pip-Phe),
 <i>cyclo</i>(Pro-Phe) and their <i>N</i>-methyl derivatives
;
_journal_issue 6
_journal_name_full 'Acta Crystallographica Section B'
_journal_page_first 662
_journal_page_last 677
_journal_paper_doi 10.1107/S0108768110040243
_journal_volume 66
_journal_year 2010
_chemical_formula_moiety 'C14 H16 N2 O2'
_chemical_formula_sum 'C14 H16 N2 O2'
_chemical_formula_weight 244.29
_chemical_name_systematic
;
 ?
;
_space_group_IT_number 4
_symmetry_cell_setting monoclinic
_symmetry_space_group_name_Hall 'P 2yb'
_symmetry_space_group_name_H-M 'P 1 21 1'
_atom_sites_solution_hydrogens difmap
_atom_sites_solution_primary direct
_atom_sites_solution_secondary difmap
_audit_creation_method SHELXL-97
_cell_angle_alpha 90.00
_cell_angle_beta 96.428(7)
_cell_angle_gamma 90.00
_cell_formula_units_Z 2
_cell_length_a 8.0807(7)
_cell_length_b 6.6311(6)
_cell_length_c 12.0895(9)
_cell_measurement_reflns_used 25
_cell_measurement_temperature 293(2)
_cell_measurement_theta_max 14
_cell_measurement_theta_min 12
_cell_volume 643.73(9)
_computing_cell_refinement 'Enraf-Nonius CAD4 Version 5.0'
_computing_data_collection 'Enraf-Nonius CAD4 Version 5.0'
_computing_data_reduction 'JANA2006, (Petricek,2006)'
_computing_structure_refinement 'SHELXL-97 (Sheldrick, 1997)'
_computing_structure_solution 'SIR97(Cascarano al.,Acta Cryst.,1996,A52,C-79)'
_diffrn_ambient_temperature 293(2)
_diffrn_measured_fraction_theta_full 1.000
_diffrn_measured_fraction_theta_max 1.000
_diffrn_measurement_device_type CAD4-MACHIII
_diffrn_measurement_method 'theta-2theta scan'
_diffrn_radiation_monochromator graphite
_diffrn_radiation_source 'fine-focus sealed tube'
_diffrn_radiation_type MoK\a
_diffrn_radiation_wavelength 0.71069
_diffrn_reflns_av_R_equivalents 0.0276
_diffrn_reflns_av_sigmaI/netI 0.0201
_diffrn_reflns_limit_h_max 9
_diffrn_reflns_limit_h_min -9
_diffrn_reflns_limit_k_max 7
_diffrn_reflns_limit_k_min -7
_diffrn_reflns_limit_l_max 14
_diffrn_reflns_limit_l_min 0
_diffrn_reflns_number 2263
_diffrn_reflns_theta_full 24.99
_diffrn_reflns_theta_max 24.99
_diffrn_reflns_theta_min 1.69
_diffrn_standards_decay_% 3
_diffrn_standards_interval_time 3600
_diffrn_standards_number 3
_exptl_absorpt_coefficient_mu 0.085
_exptl_absorpt_correction_type none
_exptl_crystal_colour colourless
_exptl_crystal_density_diffrn 1.260
_exptl_crystal_density_method 'not measured'
_exptl_crystal_description bar
_exptl_crystal_F_000 260
_exptl_crystal_size_max 0.6
_exptl_crystal_size_mid 0.3
_exptl_crystal_size_min 0.1
_refine_diff_density_max 0.194
_refine_diff_density_min -0.222
_refine_ls_abs_structure_details 'Flack H D (1983), Acta Cryst. A39, 876-881'
_refine_ls_abs_structure_Flack -0.2(15)
_refine_ls_extinction_method none
_refine_ls_goodness_of_fit_ref 1.047
_refine_ls_hydrogen_treatment mixed
_refine_ls_matrix_type full
_refine_ls_number_parameters 167
_refine_ls_number_reflns 2212
_refine_ls_number_restraints 1
_refine_ls_restrained_S_all 1.047
_refine_ls_R_factor_all 0.0511
_refine_ls_R_factor_gt 0.0399
_refine_ls_shift/su_max 0.000
_refine_ls_shift/su_mean 0.000
_refine_ls_structure_factor_coef Fsqd
_refine_ls_weighting_details 'calc w=1/[\s^2^(Fo^2^)+(0.0756P)^2^+0.0177P] where P=(Fo^2^+2Fc^2^)/3'
_refine_ls_weighting_scheme calc
_refine_ls_wR_factor_gt 0.1012
_refine_ls_wR_factor_ref 0.1077
_reflns_number_gt 1942
_reflns_number_total 2212
_reflns_threshold_expression I>2\s(I)
_cod_data_source_file so5040.cif
_cod_data_source_block 9b-room
_cod_original_sg_symbol_H-M 'P 21'
_cod_database_code 2104853
_cod_database_fobs_code 2104853

loop_
_symmetry_equiv_pos_as_xyz
'x, y, z'
'-x, y+1/2, -z'

loop_
_atom_site_type_symbol
_atom_site_label
_atom_site_fract_x
_atom_site_fract_y
_atom_site_fract_z
_atom_site_U_iso_or_equiv
_atom_site_adp_type
_atom_site_calc_flag
_atom_site_refinement_flags
_atom_site_occupancy
_atom_site_disorder_assembly
_atom_site_disorder_group
N N1 0.46304(19) 0.2001(2) 0.69014(13) 0.0442(4) Uani d . 1 . .
C C2 0.3958(2) 0.0168(3) 0.69721(14) 0.0437(4) Uani d . 1 . .
C C3 0.2122(2) -0.0042(3) 0.65991(16) 0.0489(4) Uani d . 1 . .
H H3 0.1987 -0.1250 0.6130 0.059 Uiso calc R 1 . .
N N4 0.1441(2) 0.1635(3) 0.59236(14) 0.0541(5) Uani d . 1 . .
H H4 0.043(3) 0.136(4) 0.5508(19) 0.065(7) Uiso d . 1 . .
C C5 0.2102(3) 0.3463(3) 0.58604(16) 0.0518(5) Uani d . 1 . .
C C6 0.3757(3) 0.3834(3) 0.65098(14) 0.0450(4) Uani d . 1 . .
H H6 0.3593 0.4675 0.7155 0.054 Uiso calc R 1 . .
C C7 0.5048(3) 0.4841(3) 0.58651(17) 0.0562(5) Uani d . 1 . .
H H7A 0.5024 0.4275 0.5124 0.067 Uiso calc R 1 . .
H H7B 0.4860 0.6283 0.5806 0.067 Uiso calc R 1 . .
C C8 0.6675(3) 0.4381(4) 0.6557(2) 0.0676(6) Uani d . 1 . .
H H8A 0.6933 0.5408 0.7122 0.081 Uiso calc R 1 . .
H H8B 0.7578 0.4317 0.6093 0.081 Uiso calc R 1 . .
C C9 0.6419(3) 0.2341(4) 0.7092(2) 0.0627(6) Uani d . 1 . .
H H9A 0.7018 0.1291 0.6745 0.075 Uiso calc R 1 . .
H H9B 0.6796 0.2372 0.7882 0.075 Uiso calc R 1 . .
C C11 0.1176(3) -0.0429(3) 0.76061(19) 0.0600(5) Uani d . 1 . .
H H11A -0.0010 -0.0409 0.7364 0.072 Uiso calc R 1 . .
H H11B 0.1455 -0.1766 0.7894 0.072 Uiso calc R 1 . .
C C12 0.1543(2) 0.1078(4) 0.85303(16) 0.0529(5) Uani d . 1 . .
C C13 0.2761(3) 0.0674(5) 0.93905(18) 0.0725(7) Uani d . 1 . .
H H13 0.3314 -0.0557 0.9410 0.087 Uiso calc R 1 . .
C C14 0.3170(4) 0.2047(8) 1.0213(2) 0.1006(12) Uani d . 1 . .
H H14 0.4005 0.1752 1.0783 0.121 Uiso calc R 1 . .
C C15 0.2361(5) 0.3852(8) 1.0204(3) 0.1084(13) Uani d . 1 . .
H H15 0.2642 0.4785 1.0768 0.130 Uiso calc R 1 . .
C C16 0.1145(4) 0.4285(5) 0.9371(3) 0.0943(10) Uani d . 1 . .
H H16 0.0589 0.5513 0.9369 0.113 Uiso calc R 1 . .
C C17 0.0727(3) 0.2904(4) 0.8521(2) 0.0657(6) Uani d . 1 . .
H H17 -0.0101 0.3211 0.7949 0.079 Uiso calc R 1 . .
O O2 0.4772(2) -0.12931(19) 0.73232(12) 0.0591(4) Uani d . 1 . .
O O5 0.1418(2) 0.4838(3) 0.52975(16) 0.0819(6) Uani d . 1 . .

loop_
_atom_site_aniso_label
_atom_site_aniso_U_11
_atom_site_aniso_U_22
_atom_site_aniso_U_33
_atom_site_aniso_U_12
_atom_site_aniso_U_13
_atom_site_aniso_U_23
N1 0.0435(8) 0.0363(8) 0.0513(9) 0.0044(7) -0.0019(7) 0.0065(6)
C2 0.0554(11) 0.0367(10) 0.0386(9) 0.0036(9) 0.0032(7) -0.0015(7)
C3 0.0587(11) 0.0373(10) 0.0481(10) -0.0029(9) -0.0051(8) -0.0074(8)
N4 0.0519(10) 0.0540(12) 0.0517(9) -0.0017(8) -0.0146(8) -0.0062(8)
C5 0.0574(12) 0.0458(12) 0.0490(10) 0.0112(10) -0.0084(9) -0.0002(9)
C6 0.0587(11) 0.0320(9) 0.0432(9) 0.0069(8) 0.0008(8) -0.0026(7)
C7 0.0806(14) 0.0353(10) 0.0535(11) 0.0012(10) 0.0109(10) 0.0042(9)
C8 0.0623(13) 0.0623(15) 0.0800(15) -0.0093(11) 0.0159(11) 0.0093(11)
C9 0.0465(11) 0.0591(14) 0.0805(15) -0.0010(9) -0.0018(10) 0.0131(11)
C11 0.0577(11) 0.0524(12) 0.0698(13) -0.0158(10) 0.0065(10) -0.0032(11)
C12 0.0446(9) 0.0644(13) 0.0515(10) -0.0107(10) 0.0130(8) -0.0024(10)
C13 0.0609(13) 0.103(2) 0.0532(12) 0.0040(14) 0.0068(10) 0.0009(13)
C14 0.0798(19) 0.163(4) 0.0577(15) -0.020(2) 0.0042(13) -0.0201(19)
C15 0.112(3) 0.143(4) 0.0742(19) -0.044(3) 0.0256(19) -0.054(2)
C16 0.103(2) 0.084(2) 0.107(2) -0.0099(16) 0.057(2) -0.0282(17)
C17 0.0541(12) 0.0740(16) 0.0720(14) -0.0040(11) 0.0195(11) -0.0029(12)
O2 0.0734(10) 0.0379(8) 0.0644(9) 0.0124(7) 0.0003(7) 0.0059(7)
O5 0.0813(11) 0.0648(11) 0.0911(12) 0.0179(9) -0.0278(9) 0.0201(10)

loop_
_atom_type_symbol
_atom_type_description
_atom_type_scat_dispersion_real
_atom_type_scat_dispersion_imag
_atom_type_scat_source
C C 0.0033 0.0016 'International Tables Vol C Tables 4.2.6.8 and 6.1.1.4'
H H 0.0000 0.0000 'International Tables Vol C Tables 4.2.6.8 and 6.1.1.4'
N N 0.0061 0.0033 'International Tables Vol C Tables 4.2.6.8 and 6.1.1.4'
O O 0.0106 0.0060 'International Tables Vol C Tables 4.2.6.8 and 6.1.1.4'

loop_
_geom_angle_atom_site_label_1
_geom_angle_atom_site_label_2
_geom_angle_atom_site_label_3
_geom_angle_site_symmetry_1
_geom_angle_site_symmetry_3
_geom_angle
_geom_angle_publ_flag
C2 N1 C9 . . 122.25(16) ?
C2 N1 C6 . . 126.37(15) ?
C9 N1 C6 . . 111.00(16) ?
O2 C2 N1 . . 122.44(17) ?
O2 C2 C3 . . 120.31(17) ?
N1 C2 C3 . . 117.25(15) ?
N4 C3 C2 . . 113.31(17) ?
N4 C3 C11 . . 112.60(18) ?
C2 C3 C11 . . 109.89(16) ?
N4 C3 H3 . . 106.9 ?
C2 C3 H3 . . 106.9 ?
C11 C3 H3 . . 106.9 ?
C5 N4 C3 . . 126.96(17) ?
C5 N4 H4 . . 118.9(17) ?
C3 N4 H4 . . 114.2(17) ?
O5 C5 N4 . . 123.26(19) ?
O5 C5 C6 . . 119.2(2) ?
N4 C5 C6 . . 117.51(17) ?
N1 C6 C5 . . 113.93(16) ?
N1 C6 C7 . . 101.38(16) ?
C5 C6 C7 . . 115.29(16) ?
N1 C6 H6 . . 108.6 ?
C5 C6 H6 . . 108.6 ?
C7 C6 H6 . . 108.6 ?
C8 C7 C6 . . 103.41(16) ?
C8 C7 H7A . . 111.1 ?
C6 C7 H7A . . 111.1 ?
C8 C7 H7B . . 111.1 ?
C6 C7 H7B . . 111.1 ?
H7A C7 H7B . . 109.0 ?
C7 C8 C9 . . 105.24(18) ?
C7 C8 H8A . . 110.7 ?
C9 C8 H8A . . 110.7 ?
C7 C8 H8B . . 110.7 ?
C9 C8 H8B . . 110.7 ?
H8A C8 H8B . . 108.8 ?
N1 C9 C8 . . 104.50(17) ?
N1 C9 H9A . . 110.9 ?
C8 C9 H9A . . 110.9 ?
N1 C9 H9B . . 110.9 ?
C8 C9 H9B . . 110.9 ?
H9A C9 H9B . . 108.9 ?
C12 C11 C3 . . 113.89(17) ?
C12 C11 H11A . . 108.8 ?
C3 C11 H11A . . 108.8 ?
C12 C11 H11B . . 108.8 ?
C3 C11 H11B . . 108.8 ?
H11A C11 H11B . . 107.7 ?
C13 C12 C17 . . 118.6(2) ?
C13 C12 C11 . . 119.8(2) ?
C17 C12 C11 . . 121.6(2) ?
C14 C13 C12 . . 121.1(3) ?
C14 C13 H13 . . 119.4 ?
C12 C13 H13 . . 119.4 ?
C13 C14 C15 . . 120.3(3) ?
C13 C14 H14 . . 119.9 ?
C15 C14 H14 . . 119.9 ?
C16 C15 C14 . . 119.9(3) ?
C16 C15 H15 . . 120.1 ?
C14 C15 H15 . . 120.1 ?
C15 C16 C17 . . 120.3(4) ?
C15 C16 H16 . . 119.8 ?
C17 C16 H16 . . 119.8 ?
C12 C17 C16 . . 119.8(3) ?
C12 C17 H17 . . 120.1 ?
C16 C17 H17 . . 120.1 ?

loop_
_geom_bond_atom_site_label_1
_geom_bond_atom_site_label_2
_geom_bond_site_symmetry_2
_geom_bond_distance
_geom_bond_publ_flag
N1 C2 . 1.338(2) ?
N1 C9 . 1.455(3) ?
N1 C6 . 1.458(2) ?
C2 O2 . 1.220(2) ?
C2 C3 . 1.508(3) ?
C3 N4 . 1.451(3) ?
C3 C11 . 1.530(3) ?
C3 H3 . 0.9800 ?
N4 C5 . 1.330(3) ?
N4 H4 . 0.93(3) ?
C5 O5 . 1.231(3) ?
C5 C6 . 1.494(3) ?
C6 C7 . 1.524(3) ?
C6 H6 . 0.9800 ?
C7 C8 . 1.509(4) ?
C7 H7A . 0.9700 ?
C7 H7B . 0.9700 ?
C8 C9 . 1.524(3) ?
C8 H8A . 0.9700 ?
C8 H8B . 0.9700 ?
C9 H9A . 0.9700 ?
C9 H9B . 0.9700 ?
C11 C12 . 1.504(3) ?
C11 H11A . 0.9700 ?
C11 H11B . 0.9700 ?
C12 C13 . 1.376(3) ?
C12 C17 . 1.378(4) ?
C13 C14 . 1.361(5) ?
C13 H13 . 0.9300 ?
C14 C15 . 1.364(6) ?
C14 H14 . 0.9300 ?
C15 C16 . 1.356(6) ?
C15 H15 . 0.9300 ?
C16 C17 . 1.390(4) ?
C16 H16 . 0.9300 ?
C17 H17 . 0.9300 ?

loop_
_geom_hbond_atom_site_label_D
_geom_hbond_atom_site_label_H
_geom_hbond_atom_site_label_A
_geom_hbond_site_symmetry_A
_geom_hbond_distance_DH
_geom_hbond_distance_HA
_geom_hbond_distance_DA
_geom_hbond_angle_DHA
N4 H4 O5 2_546 0.93(3) 1.97(3) 2.859(2) 161(2)
C7 H7B O2 1_565 0.97 2.45 3.133(2) 127.6

loop_
_geom_torsion_atom_site_label_1
_geom_torsion_atom_site_label_2
_geom_torsion_atom_site_label_3
_geom_torsion_atom_site_label_4
_geom_torsion_site_symmetry_1
_geom_torsion_site_symmetry_2
_geom_torsion_site_symmetry_3
_geom_torsion_site_symmetry_4
_geom_torsion
_geom_torsion_publ_flag
C9 N1 C2 O2 . . . . 8.7(3) ?
C6 N1 C2 O2 . . . . -179.07(17) ?
C9 N1 C2 C3 . . . . -171.49(19) ?
C6 N1 C2 C3 . . . . 0.8(3) ?
O2 C2 C3 N4 . . . . -163.51(17) ?
N1 C2 C3 N4 . . . . 16.6(2) ?
O2 C2 C3 C11 . . . . 69.6(2) ?
N1 C2 C3 C11 . . . . -110.3(2) ?
C2 C3 N4 C5 . . . . -19.2(3) ?
C11 C3 N4 C5 . . . . 106.3(2) ?
C3 N4 C5 O5 . . . . -177.2(2) ?
C3 N4 C5 C6 . . . . 2.9(3) ?
C2 N1 C6 C5 . . . . -17.2(3) ?
C9 N1 C6 C5 . . . . 155.78(18) ?
C2 N1 C6 C7 . . . . -141.70(18) ?
C9 N1 C6 C7 . . . . 31.3(2) ?
O5 C5 C6 N1 . . . . -164.9(2) ?
N4 C5 C6 N1 . . . . 15.0(3) ?
O5 C5 C6 C7 . . . . -48.3(3) ?
N4 C5 C6 C7 . . . . 131.7(2) ?
N1 C6 C7 C8 . . . . -37.70(19) ?
C5 C6 C7 C8 . . . . -161.25(18) ?
C6 C7 C8 C9 . . . . 31.5(2) ?
C2 N1 C9 C8 . . . . 161.35(19) ?
C6 N1 C9 C8 . . . . -12.0(2) ?
C7 C8 C9 N1 . . . . -12.8(2) ?
N4 C3 C11 C12 . . . . -75.2(2) ?
C2 C3 C11 C12 . . . . 52.2(2) ?
C3 C11 C12 C13 . . . . -93.9(3) ?
C3 C11 C12 C17 . . . . 83.8(3) ?
C17 C12 C13 C14 . . . . -0.6(4) ?
C11 C12 C13 C14 . . . . 177.1(2) ?
C12 C13 C14 C15 . . . . 0.7(5) ?
C13 C14 C15 C16 . . . . -0.2(5) ?
C14 C15 C16 C17 . . . . -0.4(5) ?
C13 C12 C17 C16 . . . . 0.0(3) ?
C11 C12 C17 C16 . . . . -177.7(2) ?
C15 C16 C17 C12 . . . . 0.5(4) ?

loop_
_cod_related_entry_id
_cod_related_entry_database
_cod_related_entry_code
1 ChemSpider 4933184
